data_4515610
loop_
_publ_author_name
'Xiong, Xiaodong'
'Yeung, Ying-Yeung'

_publ_section_title
;
 Ammonium Salt-Catalyzed Highly Practical Ortho-Selective Monohalogenation
 and Phenylselenation of Phenols: Scope and Applications
;
_journal_issue 5
_journal_name_full 'ACS Catalysis'
_journal_page_first 4033
_journal_paper_doi 10.1021/acscatal.8b00327
_journal_volume 8
_journal_year 2018
_chemical_formula_sum 'C8 H7 Cl O3'
_chemical_formula_weight 186.59
_space_group_crystal_system orthorhombic
_space_group_IT_number 33
_space_group_name_Hall 'P 2c -2n'
_space_group_name_H-M_alt 'P n a 21'
_atom_sites_solution_hydrogens geom
_audit_creation_method SHELXL-2014/6
_cell_angle_alpha 90
_cell_angle_beta 90
_cell_angle_gamma 90
_cell_formula_units_Z 4
_cell_length_a 14.4042(14)
_cell_length_b 3.8522(4)
_cell_length_c 14.6641(14)
_cell_measurement_reflns_used 202
_cell_measurement_temperature 296(2)
_cell_measurement_theta_max 15
_cell_measurement_theta_min 15
_cell_volume 813.68(14)
_computing_cell_refinement 'BRUKER D8VENTURE DIFFRACTOMETER'
_computing_data_collection 'BRUKER D8VENTURE DIFFRACTOMETER'
_computing_data_reduction 'BRUKER D8VENTURE DIFFRACTOMETER'
_computing_molecular_graphics 'BRUKER SHELXTL'
_computing_publication_material 'BRUKER SHELXTL'
_computing_structure_refinement 'SHELXL-2014/6 (Sheldrick, 2014)'
_diffrn_ambient_temperature 296(2)
_diffrn_measured_fraction_theta_full 0.952
_diffrn_measured_fraction_theta_max 0.952
_diffrn_measurement_device_type 'BRUKER D8VENTURE DIFFRACTOMETER'
_diffrn_measurement_method 'PHI & OMEGA SCAN'
_diffrn_radiation_type MoK\a
_diffrn_radiation_wavelength 0.71073
_diffrn_reflns_av_R_equivalents 0.0270
_diffrn_reflns_av_unetI/netI 0.0369
_diffrn_reflns_Laue_measured_fraction_full 0.952
_diffrn_reflns_Laue_measured_fraction_max 0.952
_diffrn_reflns_limit_h_max 16
_diffrn_reflns_limit_h_min -13
_diffrn_reflns_limit_k_max 4
_diffrn_reflns_limit_k_min -3
_diffrn_reflns_limit_l_max 17
_diffrn_reflns_limit_l_min -14
_diffrn_reflns_number 3335
_diffrn_reflns_point_group_measured_fraction_full 0.870
_diffrn_reflns_point_group_measured_fraction_max 0.870
_diffrn_reflns_theta_full 25.242
_diffrn_reflns_theta_max 25.238
_diffrn_reflns_theta_min 2.778
_exptl_absorpt_coefficient_mu 0.429
_exptl_absorpt_correction_T_max 0.7456
_exptl_absorpt_correction_T_min 0.5169
_exptl_absorpt_correction_type multi-scan
_exptl_crystal_colour colourless
_exptl_crystal_density_diffrn 1.523
_exptl_crystal_description block
_exptl_crystal_F_000 384
_exptl_crystal_size_max 0.400
_exptl_crystal_size_mid 0.300
_exptl_crystal_size_min 0.200
_refine_diff_density_max 0.139
_refine_diff_density_min -0.211
_refine_diff_density_rms 0.042
_refine_ls_abs_structure_details
;
 Flack x determined using 470 quotients [(I+)-(I-)]/[(I+)+(I-)]
 (Parsons, Flack and Wagner, Acta Cryst. B69 (2013) 249-259).
;
_refine_ls_abs_structure_Flack 0.06(6)
_refine_ls_extinction_method none
_refine_ls_goodness_of_fit_ref 1.066
_refine_ls_hydrogen_treatment constr
_refine_ls_matrix_type full
_refine_ls_number_parameters 109
_refine_ls_number_reflns 1290
_refine_ls_number_restraints 1
_refine_ls_restrained_S_all 1.066
_refine_ls_R_factor_all 0.0432
_refine_ls_R_factor_gt 0.0378
_refine_ls_shift/su_max 0.002
_refine_ls_shift/su_mean 0.000
_refine_ls_structure_factor_coef Fsqd
_refine_ls_weighting_details 'w=1/[\s^2^(Fo^2^)+(0.0474P)^2^+0.2484P] where P=(Fo^2^+2Fc^2^)/3'
_refine_ls_weighting_scheme calc
_refine_ls_wR_factor_gt 0.0891
_refine_ls_wR_factor_ref 0.0916
_reflns_Friedel_coverage 0.755
_reflns_Friedel_fraction_full 0.782
_reflns_Friedel_fraction_max 0.782
_reflns_number_gt 1183
_reflns_number_total 1290
_reflns_threshold_expression 'I > 2\s(I)'
_cod_data_source_file cs8b00327_si_002.cif
_cod_data_source_block XXD28
_cod_database_code 4515610
_shelx_space_group_comment
;
The symmetry employed for this shelxl refinement is uniquely defined
by the following loop, which should always be used as a source of
symmetry information in preference to the above space-group names.
They are only intended as comments.
;
_shelx_estimated_absorpt_t_min 0.847
_shelx_estimated_absorpt_t_max 0.919
_shelxl_version_number 2014/6

loop_
_space_group_symop_operation_xyz
'x, y, z'
'-x, -y, z+1/2'
'x+1/2, -y+1/2, z'
'-x+1/2, y+1/2, z+1/2'

loop_
_atom_site_label
_atom_site_type_symbol
_atom_site_fract_x
_atom_site_fract_y
_atom_site_fract_z
_atom_site_U_iso_or_equiv
_atom_site_adp_type
_atom_site_occupancy
_atom_site_site_symmetry_order
_atom_site_calc_flag
_atom_site_refinement_flags_posn
_atom_site_refinement_flags_adp
Cl1 Cl -0.06146(7) -0.2154(3) -0.83292(10) 0.0447(3) Uani 1 1 d . .
O1 O -0.2043(2) -0.4370(11) -0.7112(2) 0.0519(10) Uani 1 1 d . .
H1A H -0.2457 -0.5076 -0.6776 0.078 Uiso 1 1 calc R U
O2 O -0.1543(3) -0.1781(10) -1.1028(2) 0.0605(11) Uani 1 1 d . .
O3 O -0.0422(2) -0.4396(9) -1.0263(2) 0.0430(8) Uani 1 1 d . .
C1 C -0.1668(3) -0.3875(10) -0.8670(3) 0.0284(9) Uani 1 1 d . .
C2 C -0.2305(3) -0.4777(12) -0.7997(3) 0.0347(10) Uani 1 1 d . .
C3 C -0.3159(3) -0.6070(11) -0.8244(4) 0.0392(10) Uani 1 1 d . .
H3A H -0.3577 -0.6752 -0.7795 0.047 Uiso 1 1 calc R U
C4 C -0.3402(3) -0.6364(13) -0.9147(3) 0.0426(12) Uani 1 1 d . .
H4A H -0.3985 -0.7204 -0.9307 0.051 Uiso 1 1 calc R U
C5 C -0.2779(3) -0.5411(13) -0.9817(3) 0.0375(11) Uani 1 1 d . .
H5A H -0.2947 -0.5613 -1.0427 0.045 Uiso 1 1 calc R U
C6 C -0.1909(3) -0.4160(12) -0.9591(3) 0.0301(10) Uani 1 1 d . .
C7 C -0.1279(3) -0.3286(11) -1.0357(3) 0.0336(10) Uani 1 1 d . .
C8 C 0.0207(4) -0.3692(16) -1.1017(4) 0.0555(14) Uani 1 1 d . .
H8A H 0.0810 -0.4608 -1.0878 0.083 Uiso 1 1 calc R U
H8B H -0.0026 -0.4773 -1.1561 0.083 Uiso 1 1 calc R U
H8C H 0.0251 -0.1231 -1.1110 0.083 Uiso 1 1 calc R U

loop_
_atom_site_aniso_label
_atom_site_aniso_U_11
_atom_site_aniso_U_22
_atom_site_aniso_U_33
_atom_site_aniso_U_23
_atom_site_aniso_U_13
_atom_site_aniso_U_12
Cl1 0.0351(6) 0.0632(7) 0.0358(5) 0.0041(7) -0.0054(6) -0.0145(5)
O1 0.044(2) 0.088(3) 0.0231(16) 0.0059(18) -0.0028(14) -0.0175(18)
O2 0.048(3) 0.099(3) 0.0347(19) 0.024(2) -0.0002(16) 0.019(2)
O3 0.0305(18) 0.066(2) 0.0326(16) 0.0094(16) 0.0059(12) 0.0093(15)
C1 0.027(2) 0.026(2) 0.032(2) 0.0018(16) -0.0042(17) 0.0004(17)
C2 0.037(3) 0.040(2) 0.026(2) 0.0051(17) -0.0009(18) 0.000(2)
C3 0.031(2) 0.050(3) 0.036(3) 0.000(3) 0.006(2) -0.0049(17)
C4 0.028(3) 0.057(3) 0.043(3) -0.005(2) -0.005(2) -0.002(2)
C5 0.029(3) 0.054(3) 0.030(2) -0.010(2) -0.0060(19) 0.005(2)
C6 0.030(3) 0.032(2) 0.028(2) 0.001(2) -0.0032(18) 0.0075(18)
C7 0.035(3) 0.039(3) 0.026(2) -0.0013(19) -0.0017(18) 0.0063(19)
C8 0.040(3) 0.078(4) 0.048(3) 0.007(3) 0.015(2) 0.003(3)

loop_
_atom_type_symbol
_atom_type_description
_atom_type_scat_dispersion_real
_atom_type_scat_dispersion_imag
_atom_type_scat_source
C C 0.0033 0.0016 'International Tables Vol C Tables 4.2.6.8 and 6.1.1.4'
H H 0.0000 0.0000 'International Tables Vol C Tables 4.2.6.8 and 6.1.1.4'
O O 0.0106 0.0060 'International Tables Vol C Tables 4.2.6.8 and 6.1.1.4'
Cl Cl 0.1484 0.1585 'International Tables Vol C Tables 4.2.6.8 and 6.1.1.4'

loop_
_geom_angle_atom_site_label_1
_geom_angle_atom_site_label_2
_geom_angle_atom_site_label_3
_geom_angle
C7 O3 C8 116.4(4)
C2 C1 C6 120.1(4)
C2 C1 Cl1 118.0(3)
C6 C1 Cl1 121.8(3)
O1 C2 C3 122.8(4)
O1 C2 C1 117.7(4)
C3 C2 C1 119.6(4)
C4 C3 C2 120.7(4)
C3 C4 C5 119.9(4)
C4 C5 C6 120.8(4)
C5 C6 C1 118.9(4)
C5 C6 C7 116.9(4)
C1 C6 C7 124.1(4)
O2 C7 O3 122.7(4)
O2 C7 C6 122.3(4)
O3 C7 C6 114.9(4)

loop_
_geom_bond_atom_site_label_1
_geom_bond_atom_site_label_2
_geom_bond_distance
Cl1 C1 1.729(4)
O1 C2 1.360(6)
O2 C7 1.204(5)
O3 C7 1.313(5)
O3 C8 1.455(6)
C1 C2 1.392(6)
C1 C6 1.399(6)
C2 C3 1.376(6)
C3 C4 1.374(7)
C4 C5 1.379(7)
C5 C6 1.383(6)
C6 C7 1.483(7)
